data_7213862
loop_
_publ_author_name
'Zhou, Wei'
'Zhu, Yan-Yu'
'Jiao, Cheng-Qi'
'Sun, Zhen-Gang'
'Shi, Shao-Ping'
'Dai, Lu-Lu'
'Sun, Tong'
'Li, Wen-Zhu'
'Ma, Ming-Xue'
'Luo, Hui'

_publ_section_title
;
 Syntheses, crystal structures, surface photovoltage, luminescence and
 molecular recognition properties of zinc(ii) and iron(ii)
 carboxyphosphonates with 2D and 3D supramolecular structures
;
_journal_issue 6
_journal_name_full CrystEngComm
_journal_page_first 1174
_journal_paper_doi 10.1039/c3ce41976b
_journal_volume 16
_journal_year 2014
_chemical_formula_sum 'C10 H13 N O8 P2 Zn'
_chemical_formula_weight 402.52
_chemical_name_systematic
; 
 ? 
;
_space_group_IT_number 56
_symmetry_cell_setting orthorhombic
_symmetry_space_group_name_Hall '-P 2ab 2ac'
_symmetry_space_group_name_H-M 'P c c n'
_atom_sites_solution_hydrogens geom
_atom_sites_solution_primary direct
_atom_sites_solution_secondary difmap
_audit_creation_method SHELXL-97
_cell_angle_alpha 90.00
_cell_angle_beta 90.00
_cell_angle_gamma 90.00
_cell_formula_units_Z 8
_cell_length_a 18.5137(12)
_cell_length_b 19.2404(12)
_cell_length_c 8.0478(5)
_cell_measurement_reflns_used 1981
_cell_measurement_temperature 296(2)
_cell_measurement_theta_max 22.58
_cell_measurement_theta_min 2.96
_cell_volume 2866.7(3)
_computing_cell_refinement 'Bruker SMART'
_computing_data_collection 'Bruker SMART'
_computing_data_reduction 'Bruker SHELXTL'
_computing_molecular_graphics 'Bruker SHELXTL'
_computing_publication_material 'Bruker SHELXTL'
_computing_structure_refinement 'SHELXL-97 (Sheldrick, 1997)'
_computing_structure_solution 'SHELXS-97 (Sheldrick, 1990)'
_diffrn_ambient_temperature 296(2)
_diffrn_measured_fraction_theta_full 1.000
_diffrn_measured_fraction_theta_max 1.000
_diffrn_measurement_device_type 'Smart Apex II CCD'
_diffrn_measurement_method 'omega scans'
_diffrn_radiation_monochromator graphite
_diffrn_radiation_source 'fine-focus sealed tube'
_diffrn_radiation_type MoK\a
_diffrn_radiation_wavelength 0.71073
_diffrn_reflns_av_R_equivalents 0.0620
_diffrn_reflns_av_sigmaI/netI 0.0421
_diffrn_reflns_limit_h_max 21
_diffrn_reflns_limit_h_min -22
_diffrn_reflns_limit_k_max 11
_diffrn_reflns_limit_k_min -22
_diffrn_reflns_limit_l_max 9
_diffrn_reflns_limit_l_min -9
_diffrn_reflns_number 13529
_diffrn_reflns_theta_full 25.00
_diffrn_reflns_theta_max 25.00
_diffrn_reflns_theta_min 2.12
_diffrn_standards_decay_% 0
_diffrn_standards_interval_count 0
_diffrn_standards_interval_time 0
_diffrn_standards_number 0
_exptl_absorpt_coefficient_mu 1.977
_exptl_absorpt_correction_T_max 0.9076
_exptl_absorpt_correction_T_min 0.5530
_exptl_absorpt_correction_type empirical
_exptl_absorpt_process_details sadabs
_exptl_crystal_colour colorless
_exptl_crystal_density_diffrn 1.865
_exptl_crystal_density_method 'not measured'
_exptl_crystal_description plate
_exptl_crystal_F_000 1632
_exptl_crystal_size_max 0.34
_exptl_crystal_size_mid 0.06
_exptl_crystal_size_min 0.05
_refine_diff_density_max 0.729
_refine_diff_density_min -0.676
_refine_diff_density_rms 0.079
_refine_ls_extinction_method none
_refine_ls_goodness_of_fit_ref 1.000
_refine_ls_hydrogen_treatment constr
_refine_ls_matrix_type full
_refine_ls_number_parameters 218
_refine_ls_number_reflns 2525
_refine_ls_number_restraints 84
_refine_ls_restrained_S_all 1.021
_refine_ls_R_factor_all 0.0610
_refine_ls_R_factor_gt 0.0392
_refine_ls_shift/su_max 0.002
_refine_ls_shift/su_mean 0.000
_refine_ls_structure_factor_coef Fsqd
_refine_ls_weighting_details 'calc w=1/[\s^2^(Fo^2^)+(0.0017P)^2^+8.1468P] where P=(Fo^2^+2Fc^2^)/3'
_refine_ls_weighting_scheme calc
_refine_ls_wR_factor_gt 0.0635
_refine_ls_wR_factor_ref 0.0679
_reflns_number_gt 1910
_reflns_number_total 2525
_reflns_threshold_expression >2sigma(I)
_cod_data_source_file c3ce41976b.txt
_cod_data_source_block szg206
_cod_depositor_comments
;
The following automatic conversions were performed:

'_symmetry_cell_setting' value 'Orthorhombic' changed to
'orthorhombic' according to
/usr/data/users/saulius/automatic-downloads/current/RSC/lib/dictionaries/cif_core.dic
dictionary named 'cif_core.dic' version 2.4.2 from 2011-04-26.

Automatic conversion script
Id: cif_fix_values 2281 2013-09-26 08:29:07Z andrius 
;
_cod_original_sg_symbol_H-M 'Pccn '
_cod_database_code 7213862

loop_
_symmetry_equiv_pos_as_xyz
'x, y, z'
'-x+1/2, -y+1/2, z'
'-x, y+1/2, -z+1/2'
'x+1/2, -y, -z+1/2'
'-x, -y, -z'
'x-1/2, y-1/2, -z'
'x, -y-1/2, z-1/2'
'-x-1/2, y, z-1/2'

loop_
_atom_site_label
_atom_site_type_symbol
_atom_site_fract_x
_atom_site_fract_y
_atom_site_fract_z
_atom_site_U_iso_or_equiv
_atom_site_adp_type
_atom_site_occupancy
_atom_site_symmetry_multiplicity
_atom_site_calc_flag
_atom_site_refinement_flags
_atom_site_disorder_group
Zn1 Zn 1.16616(2) 0.17957(2) 0.20860(6) 0.02708(14) Uani 1 1 d . .
P1 P 1.16941(6) 0.16203(6) 0.81517(12) 0.0270(3) Uani 1 1 d . .
P2 P 1.01534(5) 0.12359(5) 0.37444(13) 0.0214(2) Uani 1 1 d . .
O1 O 1.1684(3) 0.1305(3) 0.9941(6) 0.0310(18) Uani 0.497(7) 1 d PU 1
O2 O 1.1359(3) 0.2245(3) 0.7922(10) 0.0304(17) Uani 0.497(7) 1 d PU 1
O1' O 1.1331(3) 0.1849(3) 0.9804(6) 0.0300(18) Uani 0.503(7) 1 d PU 2
O2' O 1.1552(3) 0.2279(3) 0.6925(9) 0.0310(16) Uani 0.503(7) 1 d PU 2
O3 O 1.24493(16) 0.14564(16) 0.7863(6) 0.0746(12) Uani 1 1 d U .
O4 O 1.09117(13) 0.12219(14) 0.3131(3) 0.0317(7) Uani 1 1 d U .
O5 O 0.97317(14) 0.18476(14) 0.2885(3) 0.0318(7) Uani 1 1 d U .
H5A H 0.9303 0.1825 0.3135 0.048 Uiso 1 1 calc R .
O6 O 0.97513(13) 0.05631(13) 0.3592(3) 0.0271(6) Uani 1 1 d U .
O7 O 0.66478(16) 0.16842(16) 0.8848(5) 0.0591(10) Uani 1 1 d U .
O8 O 0.66310(17) 0.05485(16) 0.8635(6) 0.0923(17) Uani 1 1 d U .
H8B H 0.6178 0.0621 0.8651 0.138 Uiso 1 1 d R .
N1 N 1.03923(15) 0.09383(15) 0.7068(4) 0.0211(7) Uani 1 1 d . .
H1C H 1.0246 0.0525 0.6634 0.025 Uiso 1 1 calc R .
C1 C 1.0122(2) 0.1493(2) 0.5917(5) 0.0254(9) Uani 1 1 d . .
H1A H 1.0412 0.1908 0.6066 0.031 Uiso 1 1 calc R .
H1B H 0.9628 0.1606 0.6210 0.031 Uiso 1 1 calc R .
C2 C 1.12102(18) 0.09145(19) 0.7144(5) 0.0241(9) Uani 1 1 d . .
H2A H 1.1387 0.0882 0.6012 0.029 Uiso 1 1 calc R .
H2B H 1.1345 0.0487 0.7702 0.029 Uiso 1 1 calc R .
C3 C 1.0071(2) 0.0984(2) 0.8798(5) 0.0312(10) Uani 1 1 d . .
H3A H 1.0233 0.0588 0.9443 0.037 Uiso 1 1 calc R .
H3B H 1.0250 0.1401 0.9337 0.037 Uiso 1 1 calc R .
C4 C 0.9257(2) 0.0999(2) 0.8798(5) 0.0273(10) Uani 1 1 d . .
C5 C 0.8911(2) 0.1609(2) 0.9214(5) 0.0339(11) Uani 1 1 d . .
H5 H 0.9182 0.1996 0.9508 0.041 Uiso 1 1 calc R .
C6 C 0.8167(2) 0.1651(2) 0.9199(6) 0.0409(12) Uani 1 1 d . .
H6 H 0.7939 0.2068 0.9461 0.049 Uiso 1 1 calc R .
C7 C 0.7762(2) 0.1073(2) 0.8794(6) 0.0359(11) Uani 1 1 d . .
C8 C 0.8104(2) 0.0452(2) 0.8417(6) 0.0453(14) Uani 1 1 d . .
H8A H 0.7835 0.0060 0.8150 0.054 Uiso 1 1 d R .
C9 C 0.8853(2) 0.0420(2) 0.8405(6) 0.0407(12) Uani 1 1 d . .
H9 H 0.9083 0.0005 0.8130 0.049 Uiso 1 1 calc R .
C10 C 0.6960(2) 0.1137(2) 0.8761(7) 0.0429(12) Uani 1 1 d . .

loop_
_atom_site_aniso_label
_atom_site_aniso_U_11
_atom_site_aniso_U_22
_atom_site_aniso_U_33
_atom_site_aniso_U_23
_atom_site_aniso_U_13
_atom_site_aniso_U_12
Zn1 0.0240(2) 0.0347(3) 0.0225(2) 0.0016(2) -0.0026(2) -0.0126(2)
P1 0.0175(5) 0.0446(7) 0.0190(5) -0.0003(5) 0.0004(4) -0.0107(5)
P2 0.0159(5) 0.0243(6) 0.0241(5) 0.0010(5) -0.0003(4) -0.0022(4)
O1 0.046(4) 0.028(4) 0.019(3) 0.003(2) -0.002(3) -0.001(3)
O2 0.029(3) 0.017(3) 0.046(4) 0.006(3) -0.007(3) 0.001(2)
O1' 0.017(3) 0.047(4) 0.025(3) -0.010(3) -0.003(2) 0.000(3)
O2' 0.032(4) 0.024(3) 0.036(4) 0.008(3) -0.005(3) -0.006(3)
O3 0.0163(15) 0.046(2) 0.161(4) -0.012(2) -0.002(2) -0.0038(15)
O4 0.0211(14) 0.0342(16) 0.0397(17) 0.0025(14) 0.0085(13) -0.0043(13)
O5 0.0270(15) 0.0321(16) 0.0363(16) 0.0106(14) -0.0030(14) -0.0020(13)
O6 0.0187(14) 0.0228(15) 0.0399(17) -0.0033(13) -0.0020(13) -0.0016(11)
O7 0.0216(17) 0.0286(19) 0.127(3) -0.0108(19) -0.003(2) 0.0024(15)
O8 0.0183(17) 0.030(2) 0.229(5) -0.035(3) 0.007(3) -0.0032(15)
N1 0.0170(16) 0.0187(17) 0.0275(17) -0.0015(15) -0.0014(15) -0.0020(13)
C1 0.022(2) 0.026(2) 0.028(2) -0.0025(18) -0.0021(18) 0.0035(18)
C2 0.0129(19) 0.023(2) 0.037(2) 0.004(2) -0.0008(19) 0.0021(16)
C3 0.019(2) 0.049(3) 0.025(2) 0.004(2) 0.0029(19) 0.001(2)
C4 0.018(2) 0.037(3) 0.027(2) 0.004(2) 0.0020(18) 0.0007(18)
C5 0.027(2) 0.026(3) 0.049(3) -0.002(2) 0.001(2) -0.0100(19)
C6 0.024(3) 0.026(3) 0.073(3) -0.010(2) 0.003(2) -0.0024(19)
C7 0.019(2) 0.028(2) 0.061(3) -0.004(2) 0.006(2) 0.0001(18)
C8 0.021(2) 0.032(3) 0.083(4) -0.014(3) 0.003(2) -0.0034(19)
C9 0.027(2) 0.031(3) 0.064(3) -0.008(2) 0.005(2) 0.003(2)
C10 0.024(2) 0.029(3) 0.075(4) -0.009(3) 0.005(2) -0.005(2)

loop_
_atom_type_symbol
_atom_type_description
_atom_type_scat_dispersion_real
_atom_type_scat_dispersion_imag
_atom_type_scat_source
C C 0.0033 0.0016 'International Tables Vol C Tables 4.2.6.8 and 6.1.1.4'
H H 0.0000 0.0000 'International Tables Vol C Tables 4.2.6.8 and 6.1.1.4'
N N 0.0061 0.0033 'International Tables Vol C Tables 4.2.6.8 and 6.1.1.4'
O O 0.0106 0.0060 'International Tables Vol C Tables 4.2.6.8 and 6.1.1.4'
P P 0.1023 0.0942 'International Tables Vol C Tables 4.2.6.8 and 6.1.1.4'
Zn Zn 0.2839 1.4301 'International Tables Vol C Tables 4.2.6.8 and 6.1.1.4'

loop_
_geom_angle_atom_site_label_1
_geom_angle_atom_site_label_2
_geom_angle_atom_site_label_3
_geom_angle
_geom_angle_site_symmetry_1
_geom_angle_site_symmetry_3
O2' Zn1 O3 117.9(2) 7_565 8_855
O2' Zn1 O1' 81.0(3) 7_565 1_554
O3 Zn1 O1' 127.6(2) 8_855 1_554
O2' Zn1 O4 120.5(2) 7_565 .
O3 Zn1 O4 106.35(14) 8_855 .
O1' Zn1 O4 102.29(18) 1_554 .
O2' Zn1 O1 114.5(3) 7_565 1_554
O3 Zn1 O1 96.2(2) 8_855 1_554
O1' Zn1 O1 37.0(2) 1_554 1_554
O4 Zn1 O1 96.96(18) . 1_554
O2' Zn1 O2 25.5(2) 7_565 7_565
O3 Zn1 O2 116.4(2) 8_855 7_565
O1' Zn1 O2 100.2(3) 1_554 7_565
O4 Zn1 O2 100.0(2) . 7_565
O1 Zn1 O2 136.7(3) 1_554 7_565
O2 P1 O3 127.4(3) . .
O2 P1 O1' 70.7(4) . .
O3 P1 O1' 127.9(3) . .
O2 P1 O1 117.4(4) . .
O3 P1 O1 94.3(3) . .
O1' P1 O1 46.8(3) . .
O2 P1 O2' 32.8(3) . .
O3 P1 O2' 103.2(3) . .
O1' P1 O2' 103.2(3) . .
O1 P1 O2' 149.2(3) . .
O2 P1 C2 111.9(3) . .
O3 P1 C2 103.94(18) . .
O1' P1 C2 112.4(2) . .
O1 P1 C2 96.6(2) . .
O2' P1 C2 103.4(3) . .
O4 P2 O6 115.21(16) . .
O4 P2 O5 109.65(16) . .
O6 P2 O5 111.35(15) . .
O4 P2 C1 110.73(18) . .
O6 P2 C1 107.31(17) . .
O5 P2 C1 101.74(17) . .
P1 O1 Zn1 128.5(3) . 1_556
P1 O2 Zn1 135.6(4) . 7_566
P1 O1' Zn1 131.2(3) . 1_556
P1 O2' Zn1 135.2(4) . 7_566
P1 O3 Zn1 145.3(2) . 8_856
P2 O4 Zn1 143.03(18) . .
P2 O5 H5A 109.5 . .
C10 O8 H8B 108.7 . .
C1 N1 C3 113.3(3) . .
C1 N1 C2 112.3(3) . .
C3 N1 C2 110.9(3) . .
C1 N1 H1C 106.6 . .
C3 N1 H1C 106.6 . .
C2 N1 H1C 106.6 . .
N1 C1 P2 113.0(3) . .
N1 C1 H1A 109.0 . .
P2 C1 H1A 109.0 . .
N1 C1 H1B 109.0 . .
P2 C1 H1B 109.0 . .
H1A C1 H1B 107.8 . .
N1 C2 P1 119.2(3) . .
N1 C2 H2A 107.5 . .
P1 C2 H2A 107.5 . .
N1 C2 H2B 107.5 . .
P1 C2 H2B 107.5 . .
H2A C2 H2B 107.0 . .
C4 C3 N1 113.1(3) . .
C4 C3 H3A 109.0 . .
N1 C3 H3A 109.0 . .
C4 C3 H3B 109.0 . .
N1 C3 H3B 109.0 . .
H3A C3 H3B 107.8 . .
C5 C4 C9 119.4(4) . .
C5 C4 C3 118.8(4) . .
C9 C4 C3 121.8(4) . .
C4 C5 C6 120.8(4) . .
C4 C5 H5 119.6 . .
C6 C5 H5 119.6 . .
C5 C6 C7 119.8(4) . .
C5 C6 H6 120.1 . .
C7 C6 H6 120.1 . .
C6 C7 C8 119.9(4) . .
C6 C7 C10 118.6(4) . .
C8 C7 C10 121.5(4) . .
C7 C8 C9 119.8(4) . .
C7 C8 H8A 120.3 . .
C9 C8 H8A 119.8 . .
C4 C9 C8 120.2(4) . .
C4 C9 H9 119.9 . .
C8 C9 H9 119.9 . .
O7 C10 O8 123.1(4) . .
O7 C10 C7 123.3(4) . .
O8 C10 C7 113.5(4) . .

loop_
_geom_bond_atom_site_label_1
_geom_bond_atom_site_label_2
_geom_bond_distance
_geom_bond_site_symmetry_2
Zn1 O2' 1.796(6) 7_565
Zn1 O3 1.878(3) 8_855
Zn1 O1' 1.939(5) 1_554
Zn1 O4 1.963(3) .
Zn1 O1 1.968(5) 1_554
Zn1 O2 2.043(6) 7_565
P1 O2 1.365(6) .
P1 O3 1.452(3) .
P1 O1' 1.553(5) .
P1 O1 1.562(5) .
P1 O2' 1.628(6) .
P1 C2 1.818(4) .
P2 O4 1.488(3) .
P2 O6 1.498(3) .
P2 O5 1.572(3) .
P2 C1 1.818(4) .
O1 Zn1 1.968(5) 1_556
O2 Zn1 2.043(6) 7_566
O1' Zn1 1.939(5) 1_556
O2' Zn1 1.796(6) 7_566
O3 Zn1 1.878(3) 8_856
O5 H5A 0.8200 .
O7 C10 1.203(5) .
O8 C10 1.290(5) .
O8 H8B 0.8501 .
N1 C1 1.499(5) .
N1 C3 1.517(5) .
N1 C2 1.516(4) .
N1 H1C 0.9100 .
C1 H1A 0.9700 .
C1 H1B 0.9700 .
C2 H2A 0.9700 .
C2 H2B 0.9700 .
C3 C4 1.508(5) .
C3 H3A 0.9700 .
C3 H3B 0.9700 .
C4 C5 1.377(5) .
C4 C9 1.380(6) .
C5 C6 1.380(6) .
C5 H5 0.9300 .
C6 C7 1.379(6) .
C6 H6 0.9300 .
C7 C8 1.386(6) .
C7 C10 1.491(6) .
C8 C9 1.387(6) .
C8 H8A 0.9299 .
C9 H9 0.9300 .

loop_
_geom_hbond_atom_site_label_D
_geom_hbond_atom_site_label_H
_geom_hbond_atom_site_label_A
_geom_hbond_distance_DH
_geom_hbond_distance_HA
_geom_hbond_distance_DA
_geom_hbond_angle_DHA
_geom_hbond_site_symmetry_A
O5 H5A O7 0.82 1.87 2.687(4) 173.5 8_755
O8 H8B O6 0.85 1.72 2.560(4) 166.6 8_756
N1 H1C O6 0.91 2.10 2.949(4) 154.6 5_756
